data_7009198
loop_
_publ_author_name
'Wright, Paul A.'
'Maple, Martin J.'
'Slawin, Alexandra M. Z.'
'Patinec, V\'eronique'
'Aitken, R. Alan'
'Welsh, Simon'
'Cox, Paul A.'

_publ_section_title
;
 Cation-directed syntheses of novel zeolite-like
 metalloaluminophosphates STA-6 and STA-7 in the presence of
 azamacrocycle templates
;
_journal_issue 8
_journal_name_full 'Journal of the Chemical Society, Dalton Transactions'
_journal_page_first 1243
_journal_paper_doi 10.1039/a909249h
_journal_year 2000
_chemical_compound_source -
_chemical_formula_analytical 'C3.38 H8.62 Al3 N1.12 O12.38 P3'
_chemical_formula_moiety 'C3.38 H8.62 Al3 N1.12 O12.38 P3'
_chemical_formula_structural 'C3.38 H8.62 Al3 N1.12 O12.38 P3'
_chemical_formula_sum 'C3.38 H8.62 Al3 N1.12 O12.38 P3'
_chemical_formula_weight 436.84
_chemical_melting_point ?
_chemical_name_common Mg-STA-7
_space_group_IT_number 85
_symmetry_cell_setting tetragonal
_symmetry_space_group_name_Hall '-P 4a'
_symmetry_space_group_name_H-M 'P 4/n :2'
_atom_sites_solution_hydrogens geom
_atom_sites_solution_primary direct
_atom_sites_solution_secondary difmap
_audit_creation_method SHELXL
_cell_angle_alpha 90.00
_cell_angle_beta 90.00
_cell_angle_gamma 90.00
_cell_formula_units_Z 8
_cell_length_a 18.7732(8)
_cell_length_b 18.7732(8)
_cell_length_c 9.4537(5)
_cell_measurement_reflns_used 57
_cell_measurement_temperature 298(2)
_cell_measurement_theta_max 168
_cell_measurement_theta_min 12
_cell_volume 3331.8(3)
_computing_cell_refinement 'Bruker SMART'
_computing_data_collection 'Bruker SMART'
_computing_data_reduction 'Bruker SHELXTL'
_computing_molecular_graphics 'Bruker SHELXTL'
_computing_publication_material 'Bruker SHELXTL'
_computing_structure_refinement 'SHELXL-93 (Sheldrick, 1993)'
_computing_structure_solution 'SHELXS-86 (Sheldrick, 1990)'
_diffrn_ambient_temperature 298(2)
_diffrn_measurement_method 'phi and omega scans'
_diffrn_radiation_monochromator graphite
_diffrn_radiation_source 'fine-focus sealed tube'
_diffrn_radiation_type MoK?
_diffrn_radiation_wavelength 0.71073
_diffrn_reflns_av_R_equivalents 0.0712
_diffrn_reflns_av_sigmaI/netI 0.0524
_diffrn_reflns_limit_h_max 20
_diffrn_reflns_limit_h_min -20
_diffrn_reflns_limit_k_max 20
_diffrn_reflns_limit_k_min -19
_diffrn_reflns_limit_l_max 10
_diffrn_reflns_limit_l_min -9
_diffrn_reflns_number 14250
_diffrn_reflns_theta_max 23.27
_diffrn_reflns_theta_min 1.53
_diffrn_standards_decay_% -
_diffrn_standards_interval_count -
_diffrn_standards_interval_time -
_diffrn_standards_number -
_exptl_absorpt_coefficient_mu 0.573
_exptl_absorpt_correction_T_max 1.0000
_exptl_absorpt_correction_T_min 0.844449
_exptl_absorpt_correction_type sadabs
_exptl_crystal_colour colourless
_exptl_crystal_density_diffrn 1.742
_exptl_crystal_density_meas ?
_exptl_crystal_density_method -
_exptl_crystal_description cube
_exptl_crystal_F_000 1758
_exptl_crystal_size_max .1
_exptl_crystal_size_mid .1
_exptl_crystal_size_min .1
_refine_ls_extinction_coef 0.0033(8)
_refine_ls_extinction_expression Fc^*^=kFc[1+0.001xFc^2^\l^3^/sin(2\q)]^-1/4^
_refine_ls_extinction_method SHELXL
_refine_ls_goodness_of_fit_all 0.806
_refine_ls_goodness_of_fit_obs 0.828
_refine_ls_hydrogen_treatment -
_refine_ls_matrix_type full
_refine_ls_number_parameters 194
_refine_ls_number_reflns 2353
_refine_ls_number_restraints 0
_refine_ls_restrained_S_all 1.113
_refine_ls_restrained_S_obs 0.828
_refine_ls_R_factor_all 0.0966
_refine_ls_R_factor_obs 0.0539
_refine_ls_shift/esd_max -0.054
_refine_ls_shift/esd_mean 0.005
_refine_ls_structure_factor_coef Fsqd
_refine_ls_weighting_details 'w=1/[\s^2^(Fo^2^)+(0.1393P)^2^+6.1083P] where P=(Fo^2^+2Fc^2^)/3'
_refine_ls_weighting_scheme calc
_refine_ls_wR_factor_all 0.2303
_refine_ls_wR_factor_obs 0.1422
_reflns_number_observed 1629
_reflns_number_total 2403
_reflns_observed_criterion >2sigma(I)
_cod_data_source_file a909249h.txt
_cod_data_source_block mgapo-sta-7
_cod_depositor_comments
;
The following automatic conversions were performed:
'_symmetry_cell_setting' value 'Tetragonal' changed to 'tetragonal'
according to '/home/adriana/struct/CIF-dictionaries/cif_core.dic'
dictionary named 'cif_core.dic' version 2.4.1 from 2010-06-29.

Automatic conversion script
Id: cif_fix_enum 1555 2011-01-17 13:19:09Z saulius 

The following automatic conversions were performed:

'_chemical_melting_point' value '-' was changed to '?' - the value is
undefined or not given.

Automatic conversion script
Id: cif_fix_values 1569 2011-02-09 13:29:24Z adriana 

The following automatic conversions were performed:

'_exptl_crystal_density_meas' value '-' was changed to '?' - the
value is perceived as not measured.

Automatic conversion script
Id: cif_fix_values 3008 2015-01-20 13:52:24Z robertas 

The following automatic conversions were performed:

'_refine_ls_weighting_scheme' value 'calc
w=1/[\s^2^(Fo^2^)+(0.1393P)^2^+6.1083P] where P=(Fo^2^+2Fc^2^)/3' was
changed to 'calc'. New tag '_refine_ls_weighting_details' was
created. The value of the new tag was set to
'w=1/[\s^2^(Fo^2^)+(0.1393P)^2^+6.1083P] where P=(Fo^2^+2Fc^2^)/3'.

Automatic conversion script
Id: cif_fix_values 3143 2015-03-26 13:38:13Z robertas 
;
_cod_original_sg_symbol_H-M P4/n
_cod_database_code 7009198

loop_
_symmetry_equiv_pos_as_xyz
'x, y, z'
'-x+1/2, -y+1/2, z'
'-y+1/2, x, z'
'y, -x+1/2, z'
'-x, -y, -z'
'x-1/2, y-1/2, -z'
'y-1/2, -x, -z'
'-y, x-1/2, -z'

loop_
_atom_site_aniso_label
_atom_site_aniso_U_11
_atom_site_aniso_U_22
_atom_site_aniso_U_33
_atom_site_aniso_U_23
_atom_site_aniso_U_13
_atom_site_aniso_U_12
P1 0.0387(10) 0.0228(8) 0.0188(8) 0.0005(6) 0.0042(7) -0.0030(7)
O1 0.072(3) 0.033(3) 0.039(3) 0.010(2) 0.012(2) 0.002(2)
O2 0.060(3) 0.055(3) 0.026(3) -0.009(2) 0.003(2) -0.014(2)
O3 0.049(3) 0.043(3) 0.047(3) -0.002(2) 0.006(2) 0.007(2)
O4 0.048(3) 0.046(3) 0.049(3) 0.004(2) -0.001(2) -0.016(2)
Al1 0.0330(10) 0.0210(9) 0.0235(10) 0.0004(7) 0.0015(8) 0.0034(7)
P2 0.0229(9) 0.0222(8) 0.0352(10) -0.0058(7) -0.0014(7) 0.0009(6)
O5 0.044(3) 0.050(3) 0.041(3) 0.001(2) -0.010(2) 0.001(2)
O6 0.051(3) 0.044(3) 0.043(3) -0.005(2) 0.005(2) 0.014(2)
O7 0.025(2) 0.047(3) 0.077(4) -0.013(3) -0.005(2) -0.009(2)
O8 0.060(3) 0.030(3) 0.068(3) -0.005(2) -0.014(3) 0.014(2)
Al2 0.0283(10) 0.0211(10) 0.0317(10) 0.0024(8) 0.0009(8) 0.0017(7)
P3 0.0406(10) 0.0195(8) 0.0216(8) 0.0008(6) -0.0013(7) -0.0055(7)
O9 0.057(3) 0.053(3) 0.038(3) -0.006(2) -0.008(2) 0.006(2)
O10 0.048(3) 0.044(3) 0.046(3) 0.011(2) 0.009(2) -0.006(2)
O11 0.086(4) 0.046(3) 0.026(3) -0.010(2) 0.002(2) -0.013(3)
O12 0.071(3) 0.029(3) 0.051(3) 0.008(2) -0.012(3) -0.006(2)
Al3 0.0259(10) 0.0321(10) 0.0177(9) -0.0032(7) -0.0022(7) 0.0016(7)

loop_
_atom_site_label
_atom_site_type_symbol
_atom_site_fract_x
_atom_site_fract_y
_atom_site_fract_z
_atom_site_U_iso_or_equiv
_atom_site_thermal_displace_type
_atom_site_occupancy
_atom_site_calc_flag
_atom_site_refinement_flags
_atom_site_disorder_group
P1 P 0.06413(8) 0.55768(8) 0.3363(2) 0.0268(5) Uani 1 d . .
O1 O 0.0574(3) 0.6243(2) 0.2463(5) 0.0479(12) Uani 1 d . .
O2 O 0.0754(3) 0.5807(3) 0.4878(4) 0.0473(13) Uani 1 d . .
O3 O 0.1273(2) 0.5128(2) 0.2903(5) 0.0465(12) Uani 1 d . .
O4 O -0.0050(2) 0.5162(2) 0.3239(5) 0.0477(12) Uani 1 d . .
Al1 Al 0.06412(9) 0.66568(9) 0.0809(2) 0.0258(5) Uani 1 d . .
P2 P -0.05021(8) 0.66685(8) -0.1622(2) 0.0268(5) Uani 1 d . .
O5 O -0.0151(2) 0.6567(2) -0.0189(5) 0.0452(12) Uani 1 d . .
O6 O -0.0026(2) 0.6359(2) -0.2775(5) 0.0461(12) Uani 1 d . .
O7 O -0.1221(2) 0.6292(2) -0.1598(5) 0.0499(13) Uani 1 d . .
O8 O -0.0624(3) 0.7442(2) -0.1932(6) 0.0524(14) Uani 1 d . .
Al2 Al -0.04423(9) 0.83599(9) -0.1578(2) 0.0270(5) Uani 1 d . .
P3 P 0.06624(9) 0.83420(8) 0.0942(2) 0.0272(4) Uani 1 d . .
O9 O -0.0021(3) 0.8449(3) 0.0127(5) 0.0492(13) Uani 1 d . .
O10 O 0.1297(2) 0.8630(2) 0.0146(5) 0.0458(12) Uani 1 d . .
O11 O 0.0599(3) 0.8703(2) 0.2363(4) 0.0524(14) Uani 1 d . .
O12 O 0.0795(3) 0.7556(2) 0.1207(5) 0.0503(13) Uani 1 d . .
Al3 Al -0.05070(9) 0.43481(9) 0.3358(2) 0.0252(5) Uani 1 d . .
N1 N -0.1485(5) 0.7867(5) 0.3433(10) 0.103(3) Uiso 1 d . .
C1 C -0.1274(10) 0.7369(11) 0.2487(21) 0.177(6) Uiso 1 d . .
C2 C -0.1513(9) 0.6575(8) 0.2573(18) 0.143(5) Uiso 1 d . .
C3 C -0.0891(12) 0.8019(12) 0.4511(23) 0.204(8) Uiso 1 d . .
O20 O -0.2500 0.7500 -0.0803(25) 0.164(8) Uiso 1 d S .
O30 O -0.2500 0.7500 -0.3900(61) 0.211(21) Uiso 0.50 d SP .
C4 C 0.2500 0.7500 0.3428(48) 0.108(13) Uiso 0.40 d SP .
C5 C 0.1764(27) 0.7449(26) 0.4623(55) 0.083(14) Uiso 0.20 d P .
C6 C 0.0924(19) 0.7466(19) 0.4881(35) 0.046(9) Uiso 0.20 d P .

loop_
_atom_type_symbol
_atom_type_description
_atom_type_scat_dispersion_real
_atom_type_scat_dispersion_imag
_atom_type_scat_source
C C 0.0033 0.0016 'International Tables Vol C Tables 4.2.6.8 and 6.1.1.4'
H H 0.0000 0.0000 'International Tables Vol C Tables 4.2.6.8 and 6.1.1.4'
N N 0.0061 0.0033 'International Tables Vol C Tables 4.2.6.8 and 6.1.1.4'
O O 0.0106 0.0060 'International Tables Vol C Tables 4.2.6.8 and 6.1.1.4'
P P 0.1023 0.0942 'International Tables Vol C Tables 4.2.6.8 and 6.1.1.4'
Al Al 0.0645 0.0514 'International Tables Vol C Tables 4.2.6.8 and 6.1.1.4'

loop_
_geom_angle_atom_site_label_1
_geom_angle_atom_site_label_2
_geom_angle_atom_site_label_3
_geom_angle
_geom_angle_site_symmetry_1
_geom_angle_site_symmetry_3
_geom_angle_publ_flag
O3 P1 O2 108.7(3) . . ?
O3 P1 O1 111.2(3) . . ?
O2 P1 O1 108.0(3) . . ?
O3 P1 O4 111.2(3) . . ?
O2 P1 O4 109.9(3) . . ?
O1 P1 O4 107.9(3) . . ?
P1 O1 Al1 149.4(3) . . ?
P1 O2 Al3 144.7(3) . 5_566 ?
P1 O3 Al2 146.6(3) . 8_665 ?
P1 O4 Al3 149.2(3) . . ?
O1 Al1 O10 110.0(2) . 8_665 ?
O1 Al1 O12 104.3(2) . . ?
O10 Al1 O12 110.4(2) 8_665 . ?
O1 Al1 O5 111.9(2) . . ?
O10 Al1 O5 109.9(2) 8_665 . ?
O12 Al1 O5 110.2(2) . . ?
O8 P2 O6 108.6(3) . . ?
O8 P2 O5 111.2(3) . . ?
O6 P2 O5 109.5(3) . . ?
O8 P2 O7 108.5(3) . . ?
O6 P2 O7 110.7(3) . . ?
O5 P2 O7 108.2(3) . . ?
P2 O5 Al1 146.0(3) . . ?
P2 O6 Al3 148.1(3) . 5_565 ?
P2 O7 Al2 143.9(3) . 4_455 ?
P2 O8 Al2 150.2(3) . . ?
O7 Al2 O8 104.7(2) 3_565 . ?
O7 Al2 O3 111.0(2) 3_565 7_565 ?
O8 Al2 O3 110.7(2) . 7_565 ?
O7 Al2 O9 111.2(2) 3_565 . ?
O8 Al2 O9 109.9(2) . . ?
O3 Al2 O9 109.2(2) 7_565 . ?
O12 P3 O11 107.6(3) . . ?
O12 P3 O10 107.5(3) . . ?
O11 P3 O10 110.2(3) . . ?
O12 P3 O9 110.7(3) . . ?
O11 P3 O9 109.1(3) . . ?
O10 P3 O9 111.6(3) . . ?
P3 O9 Al2 144.7(3) . . ?
P3 O10 Al1 146.2(3) . 7_565 ?
P3 O11 Al3 148.2(3) . 3_565 ?
P3 O12 Al1 150.8(3) . . ?
O11 Al3 O4 109.2(2) 4_455 . ?
O11 Al3 O6 110.8(2) 4_455 5_565 ?
O4 Al3 O6 111.1(2) . 5_565 ?
O11 Al3 O2 107.1(2) 4_455 5_566 ?
O4 Al3 O2 109.5(2) . 5_566 ?
O6 Al3 O2 109.0(2) 5_565 5_566 ?

loop_
_geom_bond_atom_site_label_1
_geom_bond_atom_site_label_2
_geom_bond_distance
_geom_bond_site_symmetry_2
_geom_bond_publ_flag
P1 O3 1.520(5) . ?
P1 O2 1.511(4) . ?
P1 O1 1.518(4) . ?
P1 O4 1.517(5) . ?
O1 Al1 1.750(5) . ?
O2 Al3 1.755(4) 5_566 ?
O3 Al2 1.785(5) 8_665 ?
O4 Al3 1.757(5) . ?
Al1 O10 1.772(5) 8_665 ?
Al1 O12 1.753(5) . ?
Al1 O5 1.769(5) . ?
P2 O8 1.500(4) . ?
P2 O6 1.525(4) . ?
P2 O5 1.519(5) . ?
P2 O7 1.523(4) . ?
O6 Al3 1.751(4) 5_565 ?
O7 Al2 1.779(5) 4_455 ?
O8 Al2 1.787(5) . ?
Al2 O7 1.779(5) 3_565 ?
Al2 O3 1.785(5) 7_565 ?
Al2 O9 1.802(5) . ?
P3 O12 1.518(4) . ?
P3 O11 1.509(4) . ?
P3 O10 1.510(5) . ?
P3 O9 1.511(5) . ?
O10 Al1 1.772(5) 7_565 ?
O11 Al3 1.759(4) 3_565 ?
Al3 O11 1.759(4) 4_455 ?
Al3 O6 1.751(4) 5_565 ?
Al3 O2 1.755(4) 5_566 ?

loop_
_geom_torsion_atom_site_label_1
_geom_torsion_atom_site_label_2
_geom_torsion_atom_site_label_3
_geom_torsion_atom_site_label_4
_geom_torsion
_geom_torsion_site_symmetry_1
_geom_torsion_site_symmetry_2
_geom_torsion_site_symmetry_3
_geom_torsion_site_symmetry_4
_geom_torsion_publ_flag
O3 P1 O1 Al1 37.4(7) . . . . ?
O2 P1 O1 Al1 156.5(6) . . . . ?
O4 P1 O1 Al1 -84.8(7) . . . . ?
O3 P1 O2 Al3 -103.3(6) . . . 5_566 ?
O1 P1 O2 Al3 136.0(5) . . . 5_566 ?
O4 P1 O2 Al3 18.6(7) . . . 5_566 ?
O2 P1 O3 Al2 170.6(5) . . . 8_665 ?
O1 P1 O3 Al2 -70.7(6) . . . 8_665 ?
O4 P1 O3 Al2 49.5(6) . . . 8_665 ?
O3 P1 O4 Al3 34.6(7) . . . . ?
O2 P1 O4 Al3 -85.8(7) . . . . ?
O1 P1 O4 Al3 156.8(6) . . . . ?
P1 O1 Al1 O10 -36.1(7) . . . 8_665 ?
P1 O1 Al1 O12 -154.5(6) . . . . ?
P1 O1 Al1 O5 86.3(7) . . . . ?
O8 P2 O5 Al1 -72.1(6) . . . . ?
O6 P2 O5 Al1 48.0(6) . . . . ?
O7 P2 O5 Al1 168.8(5) . . . . ?
O1 Al1 O5 P2 -170.3(5) . . . . ?
O10 Al1 O5 P2 -47.8(6) 8_665 . . . ?
O12 Al1 O5 P2 74.1(6) . . . . ?
O8 P2 O6 Al3 167.6(6) . . . 5_565 ?
O5 P2 O6 Al3 45.9(7) . . . 5_565 ?
O7 P2 O6 Al3 -73.4(6) . . . 5_565 ?
O8 P2 O7 Al2 168.3(5) . . . 4_455 ?
O6 P2 O7 Al2 49.2(6) . . . 4_455 ?
O5 P2 O7 Al2 -70.9(6) . . . 4_455 ?
O6 P2 O8 Al2 -103.8(7) . . . . ?
O5 P2 O8 Al2 16.8(8) . . . . ?
O7 P2 O8 Al2 135.8(7) . . . . ?
P2 O8 Al2 O7 -136.3(7) . . . 3_565 ?
P2 O8 Al2 O3 104.0(7) . . . 7_565 ?
P2 O8 Al2 O9 -16.8(8) . . . . ?
O12 P3 O9 Al2 -73.0(6) . . . . ?
O11 P3 O9 Al2 168.8(5) . . . . ?
O10 P3 O9 Al2 46.8(6) . . . . ?
O7 Al2 O9 P3 -170.3(5) 3_565 . . . ?
O8 Al2 O9 P3 74.2(6) . . . . ?
O3 Al2 O9 P3 -47.5(6) 7_565 . . . ?
O12 P3 O10 Al1 169.7(5) . . . 7_565 ?
O11 P3 O10 Al1 -73.3(6) . . . 7_565 ?
O9 P3 O10 Al1 48.1(6) . . . 7_565 ?
O12 P3 O11 Al3 157.8(6) . . . 3_565 ?
O10 P3 O11 Al3 40.9(7) . . . 3_565 ?
O9 P3 O11 Al3 -82.0(7) . . . 3_565 ?
O11 P3 O12 Al1 138.2(7) . . . . ?
O10 P3 O12 Al1 -103.1(7) . . . . ?
O9 P3 O12 Al1 19.1(8) . . . . ?
O1 Al1 O12 P3 -138.1(7) . . . . ?
O10 Al1 O12 P3 103.8(7) 8_665 . . . ?
O5 Al1 O12 P3 -17.8(8) . . . . ?
P1 O4 Al3 O11 -158.9(6) . . . 4_455 ?
P1 O4 Al3 O6 -36.3(7) . . . 5_565 ?
P1 O4 Al3 O2 84.1(7) . . . 5_566 ?
